data_4031904
loop_
_publ_author_name
'Bentley, Keith W.'
'Joyce, Leo A.'
'Sherer, Edward C.'
'Sheng, Huaming'
'Wolf, Christian'
'Welch, Christopher J.'

_publ_section_title
;
 Antenna Biphenols: Development of Extended Wavelength Chiroptical
 Reporters.
;
_journal_issue 3
_journal_name_full 'The Journal of organic chemistry'
_journal_page_first 1185
_journal_page_last 1191
_journal_paper_doi 10.1021/acs.joc.5b02716
_journal_volume 81
_journal_year 2016
_chemical_formula_sum 'C32 H26 O4'
_chemical_formula_weight 474.53
_space_group_crystal_system monoclinic
_space_group_IT_number 14
_space_group_name_Hall '-P 2ybc'
_space_group_name_H-M_alt 'P 1 21/c 1'
_symmetry_space_group_name_Hall '-P 2ybc'
_symmetry_space_group_name_H-M 'P 1 21/c 1'
_atom_sites_solution_hydrogens geom
_audit_creation_method SHELXL-2014/7
_cell_angle_alpha 90
_cell_angle_beta 107.8490(10)
_cell_angle_gamma 90
_cell_formula_units_Z 4
_cell_length_a 13.0893(3)
_cell_length_b 11.2066(3)
_cell_length_c 17.8513(4)
_cell_measurement_temperature 100(2)
_cell_volume 2492.51(11)
_computing_structure_refinement 'SHELXL-2014/7 (Sheldrick, 2014)'
_diffrn_ambient_temperature 100(2)
_diffrn_measured_fraction_theta_full 0.996
_diffrn_measured_fraction_theta_max 0.996
_diffrn_radiation_type MoK\a
_diffrn_radiation_wavelength 0.71073
_diffrn_reflns_av_R_equivalents 0.0300
_diffrn_reflns_av_unetI/netI 0.0253
_diffrn_reflns_laue_measured_fraction_full 0.996
_diffrn_reflns_laue_measured_fraction_max 0.996
_diffrn_reflns_limit_h_max 17
_diffrn_reflns_limit_h_min -17
_diffrn_reflns_limit_k_max 14
_diffrn_reflns_limit_k_min -14
_diffrn_reflns_limit_l_max 23
_diffrn_reflns_limit_l_min -23
_diffrn_reflns_number 29168
_diffrn_reflns_point_group_measured_fraction_full 0.996
_diffrn_reflns_point_group_measured_fraction_max 0.996
_diffrn_reflns_theta_full 28.472
_diffrn_reflns_theta_max 28.472
_diffrn_reflns_theta_min 1.634
_exptl_absorpt_coefficient_mu 0.083
_exptl_crystal_density_diffrn 1.265
_exptl_crystal_F_000 1000
_exptl_crystal_size_max 0.210
_exptl_crystal_size_mid 0.170
_exptl_crystal_size_min 0.110
_refine_diff_density_max 0.673
_refine_diff_density_min -0.310
_refine_diff_density_rms 0.043
_refine_ls_extinction_method none
_refine_ls_goodness_of_fit_ref 0.957
_refine_ls_hydrogen_treatment constr
_refine_ls_matrix_type full
_refine_ls_number_parameters 327
_refine_ls_number_reflns 6254
_refine_ls_number_restraints 0
_refine_ls_restrained_S_all 0.957
_refine_ls_R_factor_all 0.0567
_refine_ls_R_factor_gt 0.0403
_refine_ls_shift/su_max 0.011
_refine_ls_shift/su_mean 0.001
_refine_ls_structure_factor_coef Fsqd
_refine_ls_weighting_details 'w=1/[\s^2^(Fo^2^)+(0.0573P)^2^+0.9950P] where P=(Fo^2^+2Fc^2^)/3'
_refine_ls_weighting_scheme calc
_refine_ls_wR_factor_gt 0.1039
_refine_ls_wR_factor_ref 0.1121
_reflns_Friedel_coverage 0.000
_reflns_number_gt 4880
_reflns_number_total 6254
_reflns_threshold_expression 'I > 2\s(I)'
_cod_data_source_file jo5b02716_si_003.cif
_cod_data_source_block G:\15185\p21c
_cod_original_cell_volume 2492.51(10)
_cod_database_code 4031904
_shelx_shelxl_version_number 2014/7
_shelx_space_group_comment
;
The symmetry employed for this shelxl refinement is uniquely defined
by the following loop, which should always be used as a source of
symmetry information in preference to the above space-group names.
They are only intended as comments.
;
_shelx_estimated_absorpt_t_min 0.983
_shelx_estimated_absorpt_t_max 0.991

loop_
_space_group_symop_operation_xyz
'x, y, z'
'-x, y+1/2, -z+1/2'
'-x, -y, -z'
'x, -y-1/2, z-1/2'

loop_
_atom_site_label
_atom_site_type_symbol
_atom_site_fract_x
_atom_site_fract_y
_atom_site_fract_z
_atom_site_U_iso_or_equiv
_atom_site_adp_type
_atom_site_occupancy
_atom_site_site_symmetry_order
_atom_site_calc_flag
_atom_site_refinement_flags_posn
_atom_site_refinement_flags_adp
O1 O 0.23715(6) 0.36259(7) 0.02122(5) 0.02114(18) Uani 1 1 d . .
O2 O 0.23369(7) 0.10576(7) 0.00760(5) 0.02440(19) Uani 1 1 d . .
O3 O 0.27049(7) 0.43992(8) 0.14800(5) 0.0267(2) Uani 1 1 d . .
C4 C 0.06631(10) 0.27277(10) 0.00511(7) 0.0214(2) Uani 1 1 d . .
O5 O 0.10434(8) 0.02402(10) -0.09966(6) 0.0398(2) Uani 1 1 d . .
C6 C 0.14296(10) 0.53762(11) -0.09423(7) 0.0228(2) Uani 1 1 d . .
C7 C 0.12786(9) 0.36214(10) -0.01470(6) 0.0197(2) Uani 1 1 d . .
C8 C 0.19594(10) 0.61505(11) -0.11029(7) 0.0234(2) Uani 1 1 d . .
C9 C 0.26334(10) 0.70411(10) -0.12887(7) 0.0231(2) Uani 1 1 d . .
C10 C 0.31261(10) -0.05898(11) 0.13037(7) 0.0254(3) Uani 1 1 d . .
C11 C 0.11236(9) 0.18843(10) 0.07091(7) 0.0215(2) Uani 1 1 d . .
C12 C 0.19043(9) 0.10494(10) 0.06922(7) 0.0212(2) Uani 1 1 d . .
C13 C 0.23010(10) 0.02425(11) 0.13151(7) 0.0231(2) Uani 1 1 d . .
C14 C 0.08015(10) 0.44495(10) -0.07447(7) 0.0220(2) Uani 1 1 d . .
C15 C 0.38160(10) -0.12793(11) 0.12884(7) 0.0254(2) Uani 1 1 d . .
C16 C -0.02909(10) 0.43493(12) -0.11537(7) 0.0262(3) Uani 1 1 d . .
H16 H -0.0622 0.4907 -0.1556 0.031 Uiso 1 1 calc R U
C17 C 0.18934(10) 0.02781(11) 0.19551(7) 0.0255(3) Uani 1 1 d . .
H17 H 0.2147 -0.0273 0.2376 0.031 Uiso 1 1 calc R U
C18 C 0.46453(9) -0.20961(11) 0.12597(7) 0.0220(2) Uani 1 1 d . .
C19 C -0.04227(10) 0.26457(12) -0.03741(7) 0.0265(3) Uani 1 1 d . .
H19 H -0.0847 0.2035 -0.0249 0.032 Uiso 1 1 calc R U
C20 C 0.11260(10) 0.11093(12) 0.19778(7) 0.0275(3) Uani 1 1 d . .
H20 H 0.0861 0.1138 0.2417 0.033 Uiso 1 1 calc R U
C21 C 0.61827(10) -0.25664(12) 0.08401(7) 0.0267(3) Uani 1 1 d . .
H21 H 0.6675 -0.2352 0.0568 0.032 Uiso 1 1 calc R U
C22 C 0.28137(10) 0.45797(11) 0.07368(7) 0.0246(2) Uani 1 1 d . .
H22A H 0.3585 0.4664 0.0786 0.030 Uiso 1 1 calc R U
H22B H 0.2450 0.5333 0.0515 0.030 Uiso 1 1 calc R U
C23 C 0.28570(12) 0.87502(12) -0.20434(8) 0.0312(3) Uani 1 1 d . .
H23 H 0.2557 0.9337 -0.2433 0.037 Uiso 1 1 calc R U
C24 C 0.21957(11) 0.79035(11) -0.18631(7) 0.0266(3) Uani 1 1 d . .
H24 H 0.1446 0.7910 -0.2130 0.032 Uiso 1 1 calc R U
C25 C 0.53823(10) -0.17812(11) 0.08667(7) 0.0243(2) Uani 1 1 d . .
H25 H 0.5331 -0.1025 0.0618 0.029 Uiso 1 1 calc R U
C26 C -0.08938(10) 0.34392(12) -0.09751(8) 0.0287(3) Uani 1 1 d . .
H26 H -0.1632 0.3359 -0.1266 0.034 Uiso 1 1 calc R U
C27 C 0.39474(12) 0.87466(12) -0.16610(8) 0.0326(3) Uani 1 1 d . .
H27 H 0.4394 0.9331 -0.1787 0.039 Uiso 1 1 calc R U
C28 C 0.37364(11) 0.70450(12) -0.09040(8) 0.0299(3) Uani 1 1 d . .
H28 H 0.4041 0.6466 -0.0510 0.036 Uiso 1 1 calc R U
C29 C 0.47356(10) -0.32077(12) 0.16259(7) 0.0266(3) Uani 1 1 d . .
H29 H 0.4237 -0.3433 0.1890 0.032 Uiso 1 1 calc R U
C30 C 0.43906(12) 0.78916(13) -0.10941(8) 0.0335(3) Uani 1 1 d . .
H30 H 0.5142 0.7885 -0.0836 0.040 Uiso 1 1 calc R U
C31 C 0.07405(10) 0.19036(11) 0.13584(7) 0.0252(3) Uani 1 1 d . .
H31 H 0.0208 0.2469 0.1376 0.030 Uiso 1 1 calc R U
C32 C 0.20448(11) 0.00906(12) -0.04667(8) 0.0308(3) Uani 1 1 d . .
H32A H 0.2579 0.0021 -0.0755 0.037 Uiso 1 1 calc R U
H32B H 0.2059 -0.0661 -0.0172 0.037 Uiso 1 1 calc R U
C33 C 0.62700(11) -0.36635(12) 0.12087(8) 0.0299(3) Uani 1 1 d . .
H33 H 0.6824 -0.4200 0.1191 0.036 Uiso 1 1 calc R U
C34 C 0.55475(11) -0.39812(12) 0.16056(8) 0.0312(3) Uani 1 1 d . .
H34 H 0.5613 -0.4732 0.1863 0.037 Uiso 1 1 calc R U
C35 C 0.33925(11) 0.34795(12) 0.19183(7) 0.0290(3) Uani 1 1 d . .
H35A H 0.3238 0.2728 0.1624 0.043 Uiso 1 1 calc R U
H35B H 0.3267 0.3379 0.2428 0.043 Uiso 1 1 calc R U
H35C H 0.4143 0.3702 0.2002 0.043 Uiso 1 1 calc R U
C36 C 0.09960(13) 0.11423(15) -0.15817(9) 0.0423(4) Uani 1 1 d . .
H36A H 0.1174 0.1921 -0.1324 0.063 Uiso 1 1 calc R U
H36B H 0.0270 0.1170 -0.1956 0.063 Uiso 1 1 calc R U
H36C H 0.1512 0.0950 -0.1863 0.063 Uiso 1 1 calc R U

loop_
_atom_site_aniso_label
_atom_site_aniso_U_11
_atom_site_aniso_U_22
_atom_site_aniso_U_33
_atom_site_aniso_U_23
_atom_site_aniso_U_13
_atom_site_aniso_U_12
O1 0.0228(4) 0.0213(4) 0.0206(4) -0.0029(3) 0.0085(3) -0.0019(3)
O2 0.0348(5) 0.0206(4) 0.0242(4) -0.0033(3) 0.0184(4) -0.0040(3)
O3 0.0338(5) 0.0268(5) 0.0189(4) -0.0011(3) 0.0072(4) 0.0060(4)
C4 0.0261(6) 0.0213(6) 0.0195(5) -0.0017(4) 0.0111(5) -0.0010(4)
O5 0.0395(6) 0.0408(6) 0.0390(6) -0.0082(5) 0.0120(5) -0.0104(5)
C6 0.0286(6) 0.0220(6) 0.0193(5) 0.0005(4) 0.0096(5) 0.0037(5)
C7 0.0229(5) 0.0207(6) 0.0176(5) -0.0030(4) 0.0092(4) -0.0008(4)
C8 0.0314(6) 0.0214(6) 0.0196(5) 0.0001(4) 0.0108(5) 0.0029(5)
C9 0.0349(6) 0.0189(6) 0.0192(5) -0.0027(4) 0.0136(5) -0.0020(5)
C10 0.0293(6) 0.0237(6) 0.0261(6) 0.0004(5) 0.0127(5) -0.0036(5)
C11 0.0242(6) 0.0205(6) 0.0219(5) -0.0005(4) 0.0101(5) -0.0047(4)
C12 0.0255(6) 0.0208(6) 0.0213(5) -0.0024(4) 0.0129(5) -0.0059(4)
C13 0.0253(6) 0.0210(6) 0.0259(6) -0.0015(4) 0.0122(5) -0.0030(4)
C14 0.0279(6) 0.0205(6) 0.0201(5) -0.0014(4) 0.0110(5) -0.0003(4)
C15 0.0290(6) 0.0253(6) 0.0241(6) -0.0007(5) 0.0114(5) -0.0028(5)
C16 0.0289(6) 0.0286(6) 0.0217(6) 0.0015(5) 0.0086(5) 0.0027(5)
C17 0.0295(6) 0.0266(6) 0.0232(6) 0.0041(5) 0.0122(5) -0.0013(5)
C18 0.0227(6) 0.0237(6) 0.0201(5) -0.0027(4) 0.0074(4) -0.0015(4)
C19 0.0268(6) 0.0273(6) 0.0277(6) -0.0008(5) 0.0117(5) -0.0048(5)
C20 0.0319(6) 0.0313(7) 0.0250(6) 0.0029(5) 0.0170(5) 0.0000(5)
C21 0.0270(6) 0.0296(7) 0.0268(6) -0.0026(5) 0.0133(5) -0.0033(5)
C22 0.0301(6) 0.0220(6) 0.0215(6) -0.0020(4) 0.0076(5) -0.0040(5)
C23 0.0510(8) 0.0230(6) 0.0246(6) 0.0012(5) 0.0188(6) -0.0021(6)
C24 0.0360(7) 0.0227(6) 0.0237(6) 0.0001(5) 0.0128(5) 0.0013(5)
C25 0.0304(6) 0.0225(6) 0.0224(6) 0.0000(4) 0.0117(5) -0.0029(5)
C26 0.0236(6) 0.0350(7) 0.0270(6) -0.0013(5) 0.0069(5) -0.0020(5)
C27 0.0508(8) 0.0288(7) 0.0251(6) -0.0078(5) 0.0218(6) -0.0142(6)
C28 0.0367(7) 0.0304(7) 0.0228(6) 0.0018(5) 0.0094(5) -0.0025(5)
C29 0.0262(6) 0.0288(6) 0.0268(6) 0.0025(5) 0.0111(5) -0.0037(5)
C30 0.0359(7) 0.0390(8) 0.0272(6) -0.0054(6) 0.0122(6) -0.0099(6)
C31 0.0266(6) 0.0265(6) 0.0271(6) 0.0003(5) 0.0148(5) 0.0004(5)
C32 0.0402(7) 0.0266(6) 0.0295(6) -0.0075(5) 0.0166(6) -0.0052(5)
C33 0.0269(6) 0.0281(7) 0.0365(7) -0.0011(5) 0.0122(5) 0.0029(5)
C34 0.0315(7) 0.0254(6) 0.0371(7) 0.0063(5) 0.0111(6) -0.0004(5)
C35 0.0312(7) 0.0288(7) 0.0239(6) 0.0020(5) 0.0039(5) 0.0032(5)
C36 0.0454(9) 0.0525(10) 0.0276(7) -0.0102(6) 0.0090(6) -0.0020(7)

loop_
_atom_type_symbol
_atom_type_description
_atom_type_scat_dispersion_real
_atom_type_scat_dispersion_imag
_atom_type_scat_source
C C 0.0033 0.0016 'International Tables Vol C Tables 4.2.6.8 and 6.1.1.4'
H H 0.0000 0.0000 'International Tables Vol C Tables 4.2.6.8 and 6.1.1.4'
O O 0.0106 0.0060 'International Tables Vol C Tables 4.2.6.8 and 6.1.1.4'

loop_
_geom_angle_atom_site_label_1
_geom_angle_atom_site_label_2
_geom_angle_atom_site_label_3
_geom_angle
C7 O1 C22 117.68(9)
C12 O2 C32 116.46(9)
C22 O3 C35 113.23(9)
C19 C4 C7 118.70(11)
C19 C4 C11 119.20(10)
C7 C4 C11 122.08(11)
C32 O5 C36 113.91(11)
C8 C6 C14 179.58(15)
O1 C7 C4 118.83(10)
O1 C7 C14 120.45(10)
C4 C7 C14 120.55(11)
C6 C8 C9 177.44(13)
C28 C9 C24 119.24(11)
C28 C9 C8 120.29(11)
C24 C9 C8 120.47(12)
C15 C10 C13 179.40(13)
C12 C11 C31 118.73(11)
C12 C11 C4 122.24(10)
C31 C11 C4 119.00(10)
O2 C12 C11 119.65(10)
O2 C12 C13 119.49(10)
C11 C12 C13 120.77(10)
C17 C13 C12 119.11(11)
C17 C13 C10 120.48(11)
C12 C13 C10 120.40(10)
C16 C14 C7 119.24(11)
C16 C14 C6 120.13(11)
C7 C14 C6 120.62(11)
C10 C15 C18 179.10(13)
C26 C16 C14 120.21(12)
C20 C17 C13 120.37(11)
C29 C18 C25 119.16(11)
C29 C18 C15 120.67(11)
C25 C18 C15 120.17(11)
C26 C19 C4 121.14(11)
C17 C20 C31 119.98(11)
C25 C21 C33 120.23(11)
O3 C22 O1 112.25(9)
C27 C23 C24 120.48(12)
C23 C24 C9 119.91(12)
C21 C25 C18 120.21(11)
C19 C26 C16 120.10(12)
C23 C27 C30 120.09(12)
C30 C28 C9 120.29(12)
C34 C29 C18 120.25(11)
C27 C30 C28 119.99(13)
C20 C31 C11 121.04(11)
O5 C32 O2 112.11(11)
C21 C33 C34 120.01(12)
C29 C34 C33 120.12(12)

loop_
_geom_bond_atom_site_label_1
_geom_bond_atom_site_label_2
_geom_bond_distance
O1 C7 1.3767(14)
O1 C22 1.4220(14)
O2 C12 1.3829(13)
O2 C32 1.4256(15)
O3 C22 1.3920(14)
O3 C35 1.4327(15)
C4 C19 1.3941(18)
C4 C7 1.3970(16)
C4 C11 1.4840(16)
O5 C32 1.3715(18)
O5 C36 1.4413(19)
C6 C8 1.1991(17)
C6 C14 1.4341(16)
C7 C14 1.4076(16)
C8 C9 1.4366(16)
C9 C28 1.3958(19)
C9 C24 1.3977(17)
C10 C15 1.1951(18)
C10 C13 1.4318(17)
C11 C12 1.3927(16)
C11 C31 1.3971(15)
C12 C13 1.4035(17)
C13 C17 1.4018(16)
C14 C16 1.3965(18)
C15 C18 1.4328(17)
C16 C26 1.3852(18)
C17 C20 1.3796(18)
C18 C29 1.3949(17)
C18 C25 1.4008(16)
C19 C26 1.3844(18)
C20 C31 1.3884(18)
C21 C25 1.3801(17)
C21 C33 1.3826(19)
C23 C27 1.381(2)
C23 C24 1.3872(18)
C27 C30 1.385(2)
C28 C30 1.3880(18)
C29 C34 1.3804(18)
C33 C34 1.3905(18)
